data_7023777
loop_
_publ_author_name
'Majchrzak, Mariusz'
'Kostera, Sylwia'
'Kubicki, Maciej'
'Kownacki, Ireneusz'

_publ_section_title
;
 Synthesis of new styrylarenes via Suzuki-Miyaura coupling catalysed by
 highly active, well-defined palladium catalysts.
;
_journal_issue 44
_journal_name_full 'Dalton transactions (Cambridge, England : 2003)'
_journal_page_first 15535
_journal_page_last 15539
_journal_paper_doi 10.1039/c3dt52063c
_journal_volume 42
_journal_year 2013
_chemical_formula_moiety 'C53 H78 O P2 Pd, C6 H6'
_chemical_formula_sum 'C59 H84 O P2 Pd'
_chemical_formula_weight 977.60
_chemical_name_systematic
;
?
;
_space_group_IT_number 2
_symmetry_cell_setting triclinic
_symmetry_space_group_name_Hall '-P 1'
_symmetry_space_group_name_H-M 'P -1'
_atom_sites_solution_hydrogens geom
_atom_sites_solution_primary direct
_atom_sites_solution_secondary difmap
_audit_creation_method SHELXL-97
_cell_angle_alpha 90.300(6)
_cell_angle_beta 97.933(6)
_cell_angle_gamma 98.049(6)
_cell_formula_units_Z 2
_cell_length_a 10.6036(7)
_cell_length_b 15.6718(11)
_cell_length_c 16.8115(13)
_cell_measurement_reflns_used 2523
_cell_measurement_temperature 295(2)
_cell_measurement_theta_max 28.1653
_cell_measurement_theta_min 2.8640
_cell_volume 2738.8(3)
_computing_cell_refinement 'CrysAlis Pro (Oxford Diffraction (2009))'
_computing_data_collection 'CrysAlis Pro (Oxford Diffraction (2009))'
_computing_data_reduction 'CrysAlis Pro (Oxford Diffraction (2009))'
_computing_molecular_graphics 'Stereochemical Workstation (Siemens, 1989)'
_computing_publication_material 'SHELXL-97 (Sheldrick, 2008)'
_computing_structure_refinement 'SHELXL-97 (Sheldrick, 2008)'
_computing_structure_solution 'SIR92 (Altomare et al., 1993)'
_diffrn_ambient_temperature 295(2)
_diffrn_detector_area_resol_mean 16.1544
_diffrn_measured_fraction_theta_full 0.998
_diffrn_measured_fraction_theta_max 0.998
_diffrn_measurement_device_type 'Xcalibur, Eos'
_diffrn_measurement_method \w-scan
_diffrn_radiation_monochromator graphite
_diffrn_radiation_source 'Enhance (Mo) X-ray Source'
_diffrn_radiation_type 'Mo K\a'
_diffrn_radiation_wavelength 0.7107
_diffrn_reflns_av_R_equivalents 0.0737
_diffrn_reflns_av_sigmaI/netI 0.1637
_diffrn_reflns_limit_h_max 12
_diffrn_reflns_limit_h_min -12
_diffrn_reflns_limit_k_max 18
_diffrn_reflns_limit_k_min -18
_diffrn_reflns_limit_l_max 17
_diffrn_reflns_limit_l_min -19
_diffrn_reflns_number 18598
_diffrn_reflns_theta_full 25.00
_diffrn_reflns_theta_max 25.00
_diffrn_reflns_theta_min 2.92
_exptl_absorpt_coefficient_mu 0.434
_exptl_absorpt_correction_T_max 1.00000
_exptl_absorpt_correction_T_min 0.83529
_exptl_absorpt_correction_type multi-scan
_exptl_absorpt_process_details
;
CrysAlisPro, Agilent Technologies,
Version 1.171.35.4 (release 09-12-2010 CrysAlis171 .NET)
(compiled Dec 9 2010,10:47:41)
Empirical absorption correction using spherical harmonics,
implemented in SCALE3 ABSPACK scaling algorithm.
;
_exptl_crystal_colour red
_exptl_crystal_density_diffrn 1.185
_exptl_crystal_density_method 'not measured'
_exptl_crystal_description prism
_exptl_crystal_F_000 1044
_exptl_crystal_size_max 0.3
_exptl_crystal_size_mid 0.25
_exptl_crystal_size_min 0.1
_refine_diff_density_max 0.693
_refine_diff_density_min -0.558
_refine_diff_density_rms 0.077
_refine_ls_extinction_method none
_refine_ls_goodness_of_fit_ref 0.915
_refine_ls_hydrogen_treatment constr
_refine_ls_matrix_type full
_refine_ls_number_parameters 605
_refine_ls_number_reflns 9629
_refine_ls_number_restraints 72
_refine_ls_restrained_S_all 0.921
_refine_ls_R_factor_all 0.1532
_refine_ls_R_factor_gt 0.0678
_refine_ls_shift/su_max 0.010
_refine_ls_shift/su_mean 0.000
_refine_ls_structure_factor_coef Fsqd
_refine_ls_weighting_details 'calc w=1/[\s^2^(Fo^2^)+(0.0400P)^2^] where P=(Fo^2^+2Fc^2^)/3'
_refine_ls_weighting_scheme calc
_refine_ls_wR_factor_gt 0.1122
_refine_ls_wR_factor_ref 0.1369
_reflns_number_gt 4997
_reflns_number_total 9629
_reflns_threshold_expression >2\s(I)
_cod_data_source_file c3dt52063c.txt
_cod_data_source_block 1
_cod_database_code 7023777

loop_
_symmetry_equiv_pos_as_xyz
'x, y, z'
'-x, -y, -z'

loop_
_atom_site_label
_atom_site_type_symbol
_atom_site_fract_x
_atom_site_fract_y
_atom_site_fract_z
_atom_site_U_iso_or_equiv
_atom_site_adp_type
_atom_site_occupancy
_atom_site_symmetry_multiplicity
_atom_site_calc_flag
_atom_site_refinement_flags
_atom_site_disorder_assembly
_atom_site_disorder_group
Pd1 Pd 0.38233(4) 0.23060(3) 0.77117(3) 0.04495(17) Uani 1 1 d . . .
C1 C 0.6543(5) 0.2915(4) 0.8040(3) 0.0487(16) Uani 1 1 d . . .
O1 O 0.7474(3) 0.2734(3) 0.7733(3) 0.0678(13) Uani 1 1 d . . .
C2 C 0.5711(5) 0.2255(4) 0.8412(3) 0.0475(15) Uani 1 1 d . . .
C3 C 0.4821(5) 0.2505(4) 0.8922(3) 0.0492(16) Uani 1 1 d . . .
C4 C 0.4276(5) 0.1864(4) 0.9465(4) 0.0516(17) Uani 1 1 d . . .
C5 C 0.3893(5) 0.2138(5) 1.0168(4) 0.069(2) Uani 1 1 d . . .
H5 H 0.4000 0.2725 1.0290 0.082 Uiso 1 1 calc R . .
C6 C 0.3357(6) 0.1564(6) 1.0693(5) 0.083(2) Uani 1 1 d . . .
H6 H 0.3124 0.1768 1.1164 0.100 Uiso 1 1 calc R . .
C7 C 0.3169(7) 0.0699(7) 1.0520(6) 0.101(3) Uani 1 1 d . . .
H7 H 0.2797 0.0310 1.0866 0.121 Uiso 1 1 calc R . .
C8 C 0.3537(6) 0.0420(5) 0.9836(5) 0.081(2) Uani 1 1 d . . .
H8 H 0.3420 -0.0168 0.9718 0.098 Uiso 1 1 calc R . .
C9 C 0.4078(5) 0.0984(4) 0.9309(4) 0.0629(19) Uani 1 1 d . . .
H9 H 0.4314 0.0770 0.8843 0.075 Uiso 1 1 calc R . .
C10 C 0.6257(5) 0.3821(4) 0.7984(4) 0.0492(16) Uani 1 1 d . . .
H10 H 0.5689 0.3985 0.8311 0.059 Uiso 1 1 calc R . .
C11 C 0.6735(5) 0.4395(4) 0.7519(4) 0.0590(18) Uani 1 1 d . . .
H11 H 0.7376 0.4249 0.7241 0.071 Uiso 1 1 calc R . .
C12 C 0.6365(6) 0.5251(5) 0.7390(5) 0.0645(19) Uani 1 1 d . . .
C13 C 0.6455(7) 0.5614(6) 0.6661(6) 0.113(3) Uani 1 1 d . . .
H13 H 0.6819 0.5330 0.6283 0.135 Uiso 1 1 calc R . .
C14 C 0.6024(11) 0.6390(7) 0.6464(7) 0.146(5) Uani 1 1 d . . .
H14 H 0.6100 0.6625 0.5963 0.176 Uiso 1 1 calc R . .
C15 C 0.5489(10) 0.6801(6) 0.7014(8) 0.132(4) Uani 1 1 d . . .
H15 H 0.5190 0.7321 0.6890 0.158 Uiso 1 1 calc R . .
C16 C 0.5386(8) 0.6455(5) 0.7756(6) 0.108(3) Uani 1 1 d . . .
H16 H 0.5045 0.6745 0.8141 0.129 Uiso 1 1 calc R . .
C17 C 0.5796(7) 0.5665(4) 0.7920(5) 0.079(2) Uani 1 1 d . . .
H17 H 0.5677 0.5413 0.8408 0.095 Uiso 1 1 calc R . .
P1 P 0.38457(13) 0.15866(10) 0.64617(9) 0.0458(4) Uani 1 1 d . . .
C111 C 0.2448(5) 0.1573(4) 0.5640(4) 0.0556(17) Uani 1 1 d . . .
H111 H 0.1703 0.1520 0.5931 0.067 Uiso 1 1 calc R . .
C112 C 0.2420(5) 0.2423(4) 0.5245(4) 0.073(2) Uani 1 1 d . . .
H11A H 0.3102 0.2514 0.4912 0.087 Uiso 1 1 calc R . .
H11B H 0.2584 0.2878 0.5655 0.087 Uiso 1 1 calc R . .
C113 C 0.1134(6) 0.2481(5) 0.4727(5) 0.095(3) Uani 1 1 d . . .
H11C H 0.0462 0.2454 0.5067 0.113 Uiso 1 1 calc R . .
H11D H 0.1179 0.3029 0.4461 0.113 Uiso 1 1 calc R . .
C114 C 0.0806(7) 0.1766(6) 0.4113(5) 0.102(3) Uani 1 1 d . . .
H11E H 0.1420 0.1834 0.3732 0.123 Uiso 1 1 calc R . .
H11F H -0.0042 0.1794 0.3819 0.123 Uiso 1 1 calc R . .
C115 C 0.0821(6) 0.0899(5) 0.4499(5) 0.100(3) Uani 1 1 d . . .
H11G H 0.0666 0.0451 0.4083 0.120 Uiso 1 1 calc R . .
H11H H 0.0131 0.0802 0.4825 0.120 Uiso 1 1 calc R . .
C116 C 0.2111(6) 0.0839(5) 0.5027(4) 0.089(2) Uani 1 1 d . . .
H11I H 0.2055 0.0295 0.5302 0.106 Uiso 1 1 calc R . .
H11J H 0.2785 0.0854 0.4690 0.106 Uiso 1 1 calc R . .
C121 C 0.3855(5) 0.0412(3) 0.6631(3) 0.0493(16) Uani 1 1 d . . .
H121 H 0.3742 0.0121 0.6103 0.059 Uiso 1 1 calc R . .
C122 C 0.5109(5) 0.0206(4) 0.7098(4) 0.0567(17) Uani 1 1 d . . .
H12A H 0.5814 0.0400 0.6801 0.068 Uiso 1 1 calc R . .
H12B H 0.5271 0.0517 0.7611 0.068 Uiso 1 1 calc R . .
C123 C 0.5064(5) -0.0754(4) 0.7242(4) 0.0663(19) Uani 1 1 d . . .
H12C H 0.5866 -0.0858 0.7554 0.080 Uiso 1 1 calc R . .
H12D H 0.4974 -0.1061 0.6731 0.080 Uiso 1 1 calc R . .
C124 C 0.3948(6) -0.1099(4) 0.7688(4) 0.077(2) Uani 1 1 d . . .
H12E H 0.3922 -0.1716 0.7751 0.092 Uiso 1 1 calc R . .
H12F H 0.4070 -0.0829 0.8218 0.092 Uiso 1 1 calc R . .
C125 C 0.2692(6) -0.0914(4) 0.7224(4) 0.071(2) Uani 1 1 d . . .
H12G H 0.1995 -0.1102 0.7529 0.085 Uiso 1 1 calc R . .
H12H H 0.2526 -0.1238 0.6718 0.085 Uiso 1 1 calc R . .
C126 C 0.2729(5) 0.0046(4) 0.7060(4) 0.0557(17) Uani 1 1 d . . .
H12I H 0.1932 0.0136 0.6733 0.067 Uiso 1 1 calc R . .
H12J H 0.2786 0.0360 0.7565 0.067 Uiso 1 1 calc R . .
C131 C 0.5346(5) 0.1905(4) 0.6021(4) 0.0516(16) Uani 1 1 d . . .
H131 H 0.6037 0.1811 0.6448 0.062 Uiso 1 1 calc R . .
C132 C 0.5580(5) 0.1384(4) 0.5303(4) 0.0670(19) Uani 1 1 d . . .
H13A H 0.4962 0.1474 0.4840 0.080 Uiso 1 1 calc R . .
H13B H 0.5462 0.0775 0.5421 0.080 Uiso 1 1 calc R . .
C133 C 0.6954(6) 0.1658(5) 0.5110(4) 0.077(2) Uani 1 1 d . . .
H13C H 0.7567 0.1519 0.5557 0.092 Uiso 1 1 calc R . .
H13D H 0.7078 0.1335 0.4641 0.092 Uiso 1 1 calc R . .
C134 C 0.7209(6) 0.2605(5) 0.4955(4) 0.079(2) Uani 1 1 d . . .
H13E H 0.8097 0.2758 0.4868 0.094 Uiso 1 1 calc R . .
H13F H 0.6661 0.2735 0.4474 0.094 Uiso 1 1 calc R . .
C135 C 0.6956(5) 0.3125(4) 0.5653(4) 0.072(2) Uani 1 1 d . . .
H13G H 0.7070 0.3732 0.5525 0.086 Uiso 1 1 calc R . .
H13H H 0.7577 0.3047 0.6118 0.086 Uiso 1 1 calc R . .
C136 C 0.5597(5) 0.2865(4) 0.5859(4) 0.0589(17) Uani 1 1 d . . .
H13I H 0.5488 0.3192 0.6330 0.071 Uiso 1 1 calc R . .
H13J H 0.4974 0.3003 0.5417 0.071 Uiso 1 1 calc R . .
P2 P 0.19173(12) 0.28842(10) 0.78439(10) 0.0482(4) Uani 1 1 d . . .
C211 C 0.2012(5) 0.3496(4) 0.8813(4) 0.0544(17) Uani 1 1 d . . .
H211 H 0.2438 0.3140 0.9215 0.065 Uiso 1 1 calc R . .
C212 C 0.0762(5) 0.3640(4) 0.9145(4) 0.070(2) Uani 1 1 d . . .
H21A H 0.0319 0.4036 0.8806 0.084 Uiso 1 1 calc R . .
H21B H 0.0195 0.3096 0.9137 0.084 Uiso 1 1 calc R . .
C213 C 0.1080(7) 0.4005(5) 0.9998(5) 0.088(2) Uani 1 1 d . . .
H21C H 0.0291 0.4091 1.0199 0.106 Uiso 1 1 calc R . .
H21D H 0.1488 0.3596 1.0339 0.106 Uiso 1 1 calc R . .
C214 C 0.1969(7) 0.4855(5) 1.0037(4) 0.092(2) Uani 1 1 d . . .
H21E H 0.2173 0.5067 1.0589 0.110 Uiso 1 1 calc R . .
H21F H 0.1542 0.5278 0.9725 0.110 Uiso 1 1 calc R . .
C215 C 0.3208(6) 0.4736(5) 0.9707(4) 0.082(2) Uani 1 1 d . . .
H21G H 0.3747 0.5289 0.9704 0.098 Uiso 1 1 calc R . .
H21H H 0.3677 0.4359 1.0053 0.098 Uiso 1 1 calc R . .
C216 C 0.2914(5) 0.4350(4) 0.8862(4) 0.0631(19) Uani 1 1 d . . .
H21I H 0.3712 0.4259 0.8676 0.076 Uiso 1 1 calc R . .
H21J H 0.2522 0.4756 0.8507 0.076 Uiso 1 1 calc R . .
C221 C 0.1483(5) 0.3606(4) 0.7014(3) 0.0517(16) Uani 1 1 d . . .
H221 H 0.1192 0.3224 0.6541 0.062 Uiso 1 1 calc R . .
C222 C 0.2649(5) 0.4206(4) 0.6800(4) 0.0617(19) Uani 1 1 d . . .
H22A H 0.2973 0.4612 0.7243 0.074 Uiso 1 1 calc R . .
H22B H 0.3324 0.3868 0.6724 0.074 Uiso 1 1 calc R . .
C223 C 0.2320(6) 0.4704(4) 0.6037(4) 0.078(2) Uani 1 1 d . . .
H22C H 0.3069 0.5100 0.5943 0.093 Uiso 1 1 calc R . .
H22D H 0.2088 0.4303 0.5581 0.093 Uiso 1 1 calc R . .
C224 C 0.1213(6) 0.5203(4) 0.6111(4) 0.086(2) Uani 1 1 d . . .
H22E H 0.0985 0.5483 0.5609 0.103 Uiso 1 1 calc R . .
H22F H 0.1477 0.5646 0.6529 0.103 Uiso 1 1 calc R . .
C225 C 0.0052(6) 0.4604(4) 0.6312(4) 0.084(2) Uani 1 1 d . . .
H22G H -0.0252 0.4192 0.5871 0.100 Uiso 1 1 calc R . .
H22H H -0.0634 0.4938 0.6374 0.100 Uiso 1 1 calc R . .
C226 C 0.0367(5) 0.4114(4) 0.7086(4) 0.070(2) Uani 1 1 d . . .
H22I H -0.0386 0.3721 0.7182 0.084 Uiso 1 1 calc R . .
H22J H 0.0599 0.4519 0.7538 0.084 Uiso 1 1 calc R . .
C231 C 0.0450(5) 0.2097(4) 0.7881(4) 0.0483(16) Uani 1 1 d . . .
H231 H -0.0232 0.2408 0.8020 0.058 Uiso 1 1 calc R . .
C232 C 0.0743(5) 0.1456(4) 0.8545(4) 0.0641(19) Uani 1 1 d . . .
H23A H 0.1461 0.1174 0.8436 0.077 Uiso 1 1 calc R . .
H23B H 0.0989 0.1766 0.9056 0.077 Uiso 1 1 calc R . .
C233 C -0.0427(6) 0.0772(5) 0.8601(5) 0.084(2) Uani 1 1 d . . .
H23C H -0.0193 0.0361 0.9004 0.100 Uiso 1 1 calc R . .
H23D H -0.1112 0.1049 0.8770 0.100 Uiso 1 1 calc R . .
C234 C -0.0910(6) 0.0300(5) 0.7809(5) 0.081(2) Uani 1 1 d . . .
H23E H -0.1679 -0.0099 0.7859 0.098 Uiso 1 1 calc R . .
H23F H -0.0262 -0.0030 0.7666 0.098 Uiso 1 1 calc R . .
C235 C -0.1209(5) 0.0930(4) 0.7154(4) 0.073(2) Uani 1 1 d . . .
H23G H -0.1918 0.1218 0.7270 0.087 Uiso 1 1 calc R . .
H23H H -0.1469 0.0620 0.6644 0.087 Uiso 1 1 calc R . .
C236 C -0.0036(5) 0.1599(4) 0.7095(4) 0.0557(17) Uani 1 1 d . . .
H23I H 0.0647 0.1311 0.6938 0.067 Uiso 1 1 calc R . .
H23J H -0.0258 0.2001 0.6679 0.067 Uiso 1 1 calc R . .
C1A C 0.902(3) 0.2170(17) 0.0994(13) 0.197(18) Uani 0.356(12) 1 d PGU A 1
H1A H 0.8623 0.1817 0.0560 0.236 Uiso 0.356(12) 1 calc PR A 1
C2A C 0.8410(18) 0.2818(19) 0.1269(16) 0.122(11) Uani 0.356(12) 1 d PGU A 1
H2A H 0.7598 0.2898 0.1019 0.146 Uiso 0.356(12) 1 calc PR A 1
C3A C 0.901(2) 0.3346(14) 0.1919(16) 0.205(18) Uani 0.356(12) 1 d PGU A 1
H3A H 0.8597 0.3779 0.2103 0.246 Uiso 0.356(12) 1 calc PR A 1
C4A C 1.022(2) 0.3226(13) 0.2294(11) 0.105(9) Uani 0.356(12) 1 d PGU A 1
H4A H 1.0622 0.3579 0.2728 0.125 Uiso 0.356(12) 1 calc PR A 1
C5A C 1.0836(17) 0.2578(15) 0.2019(14) 0.124(10) Uani 0.356(12) 1 d PGU A 1
H5A H 1.1648 0.2498 0.2269 0.149 Uiso 0.356(12) 1 calc PR A 1
C6A C 1.024(3) 0.2050(14) 0.1369(16) 0.26(3) Uani 0.356(12) 1 d PGU A 1
H6A H 1.0648 0.1617 0.1185 0.309 Uiso 0.356(12) 1 calc PR A 1
C1B C 0.8005(12) 0.2059(8) 0.0387(7) 0.128(6) Uani 0.644(12) 1 d PGU A 2
H1B H 0.7519 0.1796 -0.0075 0.153 Uiso 0.644(12) 1 calc PR A 2
C2B C 0.7574(10) 0.2728(9) 0.0771(9) 0.133(6) Uani 0.644(12) 1 d PGU A 2
H2B H 0.6800 0.2912 0.0566 0.160 Uiso 0.644(12) 1 calc PR A 2
C3B C 0.8300(14) 0.3121(7) 0.1461(9) 0.212(12) Uani 0.644(12) 1 d PGU A 2
H3B H 0.8011 0.3569 0.1718 0.254 Uiso 0.644(12) 1 calc PR A 2
C4B C 0.9457(13) 0.2846(8) 0.1767(7) 0.117(6) Uani 0.644(12) 1 d PGU A 2
H4B H 0.9942 0.3109 0.2229 0.141 Uiso 0.644(12) 1 calc PR A 2
C5B C 0.9888(10) 0.2177(8) 0.1383(8) 0.150(8) Uani 0.644(12) 1 d PGU A 2
H5B H 1.0662 0.1993 0.1588 0.180 Uiso 0.644(12) 1 calc PR A 2
C6B C 0.9162(14) 0.1784(7) 0.0693(8) 0.154(7) Uani 0.644(12) 1 d PGU A 2
H6B H 0.9450 0.1336 0.0436 0.185 Uiso 0.644(12) 1 calc PR A 2

loop_
_atom_site_aniso_label
_atom_site_aniso_U_11
_atom_site_aniso_U_22
_atom_site_aniso_U_33
_atom_site_aniso_U_23
_atom_site_aniso_U_13
_atom_site_aniso_U_12
Pd1 0.0392(2) 0.0492(3) 0.0443(3) -0.0002(2) 0.00111(19) 0.0036(2)
C1 0.050(4) 0.053(4) 0.041(4) -0.006(3) -0.003(3) 0.010(3)
O1 0.047(2) 0.072(3) 0.089(4) -0.003(3) 0.020(2) 0.016(2)
C2 0.039(3) 0.057(4) 0.043(4) -0.007(3) -0.003(3) 0.001(3)
C3 0.044(3) 0.065(4) 0.038(4) 0.012(3) -0.003(3) 0.013(3)
C4 0.040(3) 0.065(5) 0.049(5) 0.002(4) -0.005(3) 0.014(3)
C5 0.061(4) 0.080(5) 0.067(6) 0.019(5) 0.009(4) 0.018(4)
C6 0.078(5) 0.119(7) 0.056(6) 0.011(6) 0.019(4) 0.014(5)
C7 0.086(6) 0.118(9) 0.094(8) 0.031(7) 0.021(5) -0.004(6)
C8 0.081(5) 0.063(5) 0.093(7) 0.019(5) 0.001(5) -0.004(4)
C9 0.070(4) 0.059(5) 0.057(5) 0.006(4) 0.008(3) 0.001(4)
C10 0.048(3) 0.048(4) 0.051(4) -0.009(3) 0.007(3) 0.004(3)
C11 0.056(4) 0.056(5) 0.063(5) -0.001(4) 0.012(3) -0.003(3)
C12 0.070(4) 0.056(5) 0.066(6) 0.011(4) 0.011(4) 0.001(4)
C13 0.122(7) 0.108(8) 0.119(9) 0.035(7) 0.045(6) 0.026(6)
C14 0.192(11) 0.119(10) 0.139(12) 0.067(9) 0.048(9) 0.032(8)
C15 0.165(10) 0.071(7) 0.159(13) 0.034(8) 0.012(8) 0.028(6)
C16 0.142(8) 0.057(6) 0.123(9) -0.012(6) 0.007(6) 0.023(6)
C17 0.108(6) 0.045(5) 0.083(7) 0.000(4) 0.010(5) 0.009(4)
P1 0.0414(8) 0.0503(11) 0.0422(10) -0.0009(8) 0.0019(7) -0.0014(8)
C111 0.045(3) 0.058(4) 0.058(5) 0.005(4) -0.004(3) 0.002(3)
C112 0.072(4) 0.072(5) 0.062(5) 0.001(4) -0.028(3) 0.005(4)
C113 0.090(5) 0.080(6) 0.097(7) 0.008(5) -0.035(5) 0.004(5)
C114 0.078(5) 0.130(8) 0.081(7) 0.017(6) -0.033(4) -0.005(5)
C115 0.087(5) 0.103(7) 0.089(7) -0.023(5) -0.037(4) -0.007(5)
C116 0.084(5) 0.082(6) 0.086(6) -0.027(5) -0.032(4) 0.010(4)
C121 0.051(3) 0.045(4) 0.047(4) -0.003(3) 0.001(3) -0.007(3)
C122 0.056(4) 0.050(4) 0.062(5) 0.004(4) 0.005(3) 0.003(3)
C123 0.067(4) 0.053(5) 0.075(5) 0.002(4) -0.003(4) 0.008(4)
C124 0.097(5) 0.058(5) 0.076(6) 0.012(4) 0.016(4) 0.008(4)
C125 0.074(4) 0.060(5) 0.075(6) 0.008(4) 0.015(4) -0.006(4)
C126 0.055(4) 0.056(4) 0.055(5) 0.006(4) 0.010(3) 0.000(3)
C131 0.041(3) 0.063(4) 0.047(4) 0.001(4) 0.000(3) 0.002(3)
C132 0.071(4) 0.076(5) 0.050(5) -0.010(4) 0.023(3) -0.015(4)
C133 0.078(5) 0.088(6) 0.068(5) -0.014(5) 0.030(4) 0.007(4)
C134 0.060(4) 0.098(6) 0.076(6) 0.005(5) 0.021(4) -0.005(4)
C135 0.055(4) 0.061(5) 0.092(6) 0.001(5) 0.016(4) -0.020(3)
C136 0.058(4) 0.054(4) 0.061(5) -0.004(4) 0.006(3) -0.005(3)
P2 0.0360(8) 0.0549(11) 0.0522(12) 0.0039(9) 0.0031(7) 0.0044(8)
C211 0.044(3) 0.068(5) 0.054(5) 0.006(4) 0.008(3) 0.019(3)
C212 0.052(4) 0.081(5) 0.077(6) -0.005(4) 0.009(3) 0.013(4)
C213 0.075(5) 0.122(8) 0.078(6) -0.009(6) 0.022(4) 0.040(5)
C214 0.082(5) 0.114(7) 0.081(6) -0.031(5) 0.006(4) 0.027(5)
C215 0.062(4) 0.090(6) 0.087(6) -0.027(5) -0.012(4) 0.014(4)
C216 0.047(4) 0.065(5) 0.076(6) -0.006(4) 0.001(3) 0.011(3)
C221 0.044(3) 0.051(4) 0.056(4) 0.006(3) -0.003(3) 0.001(3)
C222 0.057(4) 0.064(5) 0.060(5) 0.016(4) 0.004(3) 0.000(3)
C223 0.076(5) 0.064(5) 0.086(6) 0.021(4) 0.002(4) -0.006(4)
C224 0.098(5) 0.064(5) 0.090(7) 0.029(5) -0.002(4) 0.000(5)
C225 0.066(4) 0.076(5) 0.103(7) 0.018(5) -0.011(4) 0.012(4)
C226 0.062(4) 0.069(5) 0.076(6) 0.025(4) -0.008(3) 0.008(4)
C231 0.040(3) 0.052(4) 0.051(4) 0.001(3) 0.005(3) 0.003(3)
C232 0.058(4) 0.062(5) 0.069(5) 0.007(4) 0.010(3) -0.001(3)
C233 0.079(5) 0.082(6) 0.087(7) 0.029(5) 0.018(4) -0.007(4)
C234 0.065(4) 0.076(6) 0.096(7) 0.007(5) 0.011(4) -0.017(4)
C235 0.051(4) 0.083(5) 0.078(6) -0.007(5) 0.010(3) -0.008(4)
C236 0.050(4) 0.058(4) 0.058(5) 0.006(4) 0.003(3) 0.008(3)
C1A 0.20(2) 0.20(2) 0.19(2) 0.012(10) 0.049(10) 0.007(10)
C2A 0.122(14) 0.117(14) 0.128(14) 0.046(9) 0.025(9) 0.012(9)
C3A 0.22(2) 0.19(2) 0.21(2) 0.008(10) 0.029(10) 0.039(10)
C4A 0.112(11) 0.102(12) 0.090(12) 0.002(9) -0.008(8) 0.005(9)
C5A 0.117(13) 0.141(13) 0.111(13) 0.031(9) 0.017(9) 0.006(9)
C6A 0.25(3) 0.26(3) 0.26(3) 0.021(10) 0.048(11) 0.029(11)
C1B 0.125(9) 0.127(9) 0.114(9) 0.004(7) -0.001(7) -0.023(7)
C2B 0.130(9) 0.125(9) 0.136(10) 0.027(8) 0.013(8) -0.010(7)
C3B 0.222(15) 0.186(14) 0.221(15) 0.034(9) 0.023(9) 0.011(9)
C4B 0.124(9) 0.110(9) 0.111(9) 0.013(8) 0.015(7) -0.007(7)
C5B 0.134(10) 0.167(12) 0.147(12) 0.042(8) 0.040(8) -0.011(8)
C6B 0.168(10) 0.161(11) 0.131(10) 0.014(8) 0.053(8) -0.017(8)

loop_
_atom_type_symbol
_atom_type_description
_atom_type_scat_dispersion_real
_atom_type_scat_dispersion_imag
_atom_type_scat_source
C C 0.0033 0.0016 'International Tables Vol C Tables 4.2.6.8 and 6.1.1.4'
H H 0.0000 0.0000 'International Tables Vol C Tables 4.2.6.8 and 6.1.1.4'
O O 0.0106 0.0060 'International Tables Vol C Tables 4.2.6.8 and 6.1.1.4'
P P 0.1023 0.0942 'International Tables Vol C Tables 4.2.6.8 and 6.1.1.4'
Pd Pd -0.9988 1.0072 'International Tables Vol C Tables 4.2.6.8 and 6.1.1.4'

loop_
_geom_angle_atom_site_label_1
_geom_angle_atom_site_label_2
_geom_angle_atom_site_label_3
_geom_angle
C3 Pd1 C2 38.96(19)
C3 Pd1 P2 100.42(15)
C2 Pd1 P2 138.41(16)
C3 Pd1 P1 143.17(15)
C2 Pd1 P1 105.98(16)
P2 Pd1 P1 115.59(6)
O1 C1 C2 121.2(5)
O1 C1 C10 117.9(5)
C2 C1 C10 120.8(5)
C3 C2 C1 120.1(5)
C3 C2 Pd1 69.4(3)
C1 C2 Pd1 102.4(4)
C2 C3 C4 118.6(5)
C2 C3 Pd1 71.6(3)
C4 C3 Pd1 111.1(4)
C9 C4 C5 116.3(6)
C9 C4 C3 124.0(6)
C5 C4 C3 119.6(6)
C6 C5 C4 122.0(7)
C6 C5 H5 119.0
C4 C5 H5 119.0
C7 C6 C5 120.2(8)
C7 C6 H6 119.9
C5 C6 H6 119.9
C8 C7 C6 118.6(9)
C8 C7 H7 120.7
C6 C7 H7 120.7
C7 C8 C9 121.8(8)
C7 C8 H8 119.1
C9 C8 H8 119.1
C8 C9 C4 121.0(7)
C8 C9 H9 119.5
C4 C9 H9 119.5
C11 C10 C1 125.3(6)
C11 C10 H10 117.4
C1 C10 H10 117.4
C10 C11 C12 126.2(6)
C10 C11 H11 116.9
C12 C11 H11 116.9
C17 C12 C13 117.5(7)
C17 C12 C11 123.4(7)
C13 C12 C11 118.7(8)
C12 C13 C14 122.4(9)
C12 C13 H13 118.8
C14 C13 H13 118.8
C15 C14 C13 118.7(11)
C15 C14 H14 120.7
C13 C14 H14 120.7
C14 C15 C16 120.5(10)
C14 C15 H15 119.7
C16 C15 H15 119.7
C15 C16 C17 118.8(9)
C15 C16 H16 120.6
C17 C16 H16 120.6
C12 C17 C16 121.9(8)
C12 C17 H17 119.0
C16 C17 H17 119.0
C131 P1 C121 102.9(3)
C131 P1 C111 108.1(3)
C121 P1 C111 101.6(3)
C131 P1 Pd1 113.3(2)
C121 P1 Pd1 109.30(19)
C111 P1 Pd1 119.8(2)
C112 C111 C116 111.0(6)
C112 C111 P1 112.6(4)
C116 C111 P1 120.7(4)
C112 C111 H111 103.4
C116 C111 H111 103.4
P1 C111 H111 103.4
C111 C112 C113 112.5(5)
C111 C112 H11A 109.1
C113 C112 H11A 109.1
C111 C112 H11B 109.1
C113 C112 H11B 109.1
H11A C112 H11B 107.8
C114 C113 C112 111.2(6)
C114 C113 H11C 109.4
C112 C113 H11C 109.4
C114 C113 H11D 109.4
C112 C113 H11D 109.4
H11C C113 H11D 108.0
C113 C114 C115 111.1(7)
C113 C114 H11E 109.4
C115 C114 H11E 109.4
C113 C114 H11F 109.4
C115 C114 H11F 109.4
H11E C114 H11F 108.0
C114 C115 C116 112.0(6)
C114 C115 H11G 109.2
C116 C115 H11G 109.2
C114 C115 H11H 109.2
C116 C115 H11H 109.2
H11G C115 H11H 107.9
C111 C116 C115 111.1(5)
C111 C116 H11I 109.4
C115 C116 H11I 109.4
C111 C116 H11J 109.4
C115 C116 H11J 109.4
H11I C116 H11J 108.0
C122 C121 C126 109.7(4)
C122 C121 P1 113.4(4)
C126 C121 P1 110.5(4)
C122 C121 H121 107.7
C126 C121 H121 107.7
P1 C121 H121 107.7
C123 C122 C121 111.7(5)
C123 C122 H12A 109.3
C121 C122 H12A 109.3
C123 C122 H12B 109.3
C121 C122 H12B 109.3
H12A C122 H12B 107.9
C122 C123 C124 111.5(5)
C122 C123 H12C 109.3
C124 C123 H12C 109.3
C122 C123 H12D 109.3
C124 C123 H12D 109.3
H12C C123 H12D 108.0
C125 C124 C123 110.0(5)
C125 C124 H12E 109.7
C123 C124 H12E 109.7
C125 C124 H12F 109.7
C123 C124 H12F 109.7
H12E C124 H12F 108.2
C124 C125 C126 111.3(5)
C124 C125 H12G 109.4
C126 C125 H12G 109.4
C124 C125 H12H 109.4
C126 C125 H12H 109.4
H12G C125 H12H 108.0
C121 C126 C125 113.0(5)
C121 C126 H12I 109.0
C125 C126 H12I 109.0
C121 C126 H12J 109.0
C125 C126 H12J 109.0
H12I C126 H12J 107.8
C132 C131 C136 110.0(5)
C132 C131 P1 118.3(4)
C136 C131 P1 113.3(4)
C132 C131 H131 104.6
C136 C131 H131 104.6
P1 C131 H131 104.6
C131 C132 C133 110.2(5)
C131 C132 H13A 109.6
C133 C132 H13A 109.6
C131 C132 H13B 109.6
C133 C132 H13B 109.6
H13A C132 H13B 108.1
C134 C133 C132 112.0(5)
C134 C133 H13C 109.2
C132 C133 H13C 109.2
C134 C133 H13D 109.2
C132 C133 H13D 109.2
H13C C133 H13D 107.9
C135 C134 C133 110.7(6)
C135 C134 H13E 109.5
C133 C134 H13E 109.5
C135 C134 H13F 109.5
C133 C134 H13F 109.5
H13E C134 H13F 108.1
C134 C135 C136 111.9(5)
C134 C135 H13G 109.2
C136 C135 H13G 109.2
C134 C135 H13H 109.2
C136 C135 H13H 109.2
H13G C135 H13H 107.9
C131 C136 C135 111.2(5)
C131 C136 H13I 109.4
C135 C136 H13I 109.4
C131 C136 H13J 109.4
C135 C136 H13J 109.4
H13I C136 H13J 108.0
C221 P2 C231 105.3(2)
C221 P2 C211 108.0(3)
C231 P2 C211 100.9(3)
C221 P2 Pd1 112.20(17)
C231 P2 Pd1 116.46(19)
C211 P2 Pd1 113.01(16)
C216 C211 C212 108.8(5)
C216 C211 P2 113.5(4)
C212 C211 P2 120.1(4)
C216 C211 H211 104.2
C212 C211 H211 104.2
P2 C211 H211 104.2
C213 C212 C211 110.2(5)
C213 C212 H21A 109.6
C211 C212 H21A 109.6
C213 C212 H21B 109.6
C211 C212 H21B 109.6
H21A C212 H21B 108.1
C214 C213 C212 111.3(6)
C214 C213 H21C 109.4
C212 C213 H21C 109.4
C214 C213 H21D 109.4
C212 C213 H21D 109.4
H21C C213 H21D 108.0
C213 C214 C215 110.1(6)
C213 C214 H21E 109.6
C215 C214 H21E 109.6
C213 C214 H21F 109.6
C215 C214 H21F 109.6
H21E C214 H21F 108.2
C216 C215 C214 110.9(5)
C216 C215 H21G 109.5
C214 C215 H21G 109.5
C216 C215 H21H 109.5
C214 C215 H21H 109.5
H21G C215 H21H 108.1
C215 C216 C211 112.4(5)
C215 C216 H21I 109.1
C211 C216 H21I 109.1
C215 C216 H21J 109.1
C211 C216 H21J 109.1
H21I C216 H21J 107.8
C222 C221 C226 110.4(5)
C222 C221 P2 112.6(4)
C226 C221 P2 117.3(4)
C222 C221 H221 105.2
C226 C221 H221 105.2
P2 C221 H221 105.2
C223 C222 C221 112.2(5)
C223 C222 H22A 109.2
C221 C222 H22A 109.2
C223 C222 H22B 109.2
C221 C222 H22B 109.2
H22A C222 H22B 107.9
C224 C223 C222 111.0(5)
C224 C223 H22C 109.4
C222 C223 H22C 109.4
C224 C223 H22D 109.4
C222 C223 H22D 109.4
H22C C223 H22D 108.0
C223 C224 C225 110.5(5)
C223 C224 H22E 109.5
C225 C224 H22E 109.5
C223 C224 H22F 109.5
C225 C224 H22F 109.5
H22E C224 H22F 108.1
C224 C225 C226 112.1(5)
C224 C225 H22G 109.2
C226 C225 H22G 109.2
C224 C225 H22H 109.2
C226 C225 H22H 109.2
H22G C225 H22H 107.9
C225 C226 C221 110.2(5)
C225 C226 H22I 109.6
C221 C226 H22I 109.6
C225 C226 H22J 109.6
C221 C226 H22J 109.6
H22I C226 H22J 108.1
C236 C231 C232 108.9(5)
C236 C231 P2 113.8(4)
C232 C231 P2 108.6(4)
C236 C231 H231 108.5
C232 C231 H231 108.5
P2 C231 H231 108.5
C233 C232 C231 111.5(5)
C233 C232 H23A 109.3
C231 C232 H23A 109.3
C233 C232 H23B 109.3
C231 C232 H23B 109.3
H23A C232 H23B 108.0
C234 C233 C232 112.1(6)
C234 C233 H23C 109.2
C232 C233 H23C 109.2
C234 C233 H23D 109.2
C232 C233 H23D 109.2
H23C C233 H23D 107.9
C233 C234 C235 110.5(6)
C233 C234 H23E 109.5
C235 C234 H23E 109.5
C233 C234 H23F 109.5
C235 C234 H23F 109.5
H23E C234 H23F 108.1
C234 C235 C236 110.7(5)
C234 C235 H23G 109.5
C236 C235 H23G 109.5
C234 C235 H23H 109.5
C236 C235 H23H 109.5
H23G C235 H23H 108.1
C231 C236 C235 112.6(5)
C231 C236 H23I 109.1
C235 C236 H23I 109.1
C231 C236 H23J 109.1
C235 C236 H23J 109.1
H23I C236 H23J 107.8
C2A C1A C6A 120.0
C2A C1A H1A 120.0
C6A C1A H1A 120.0
C3A C2A C1A 120.0
C3A C2A H2A 120.0
C1A C2A H2A 120.0
C4A C3A C2A 120.0
C4A C3A H3A 120.0
C2A C3A H3A 120.0
C3A C4A C5A 120.0
C3A C4A H4A 120.0
C5A C4A H4A 120.0
C6A C5A C4A 120.0
C6A C5A H5A 120.0
C4A C5A H5A 120.0
C5A C6A C1A 120.0
C5A C6A H6A 120.0
C1A C6A H6A 120.0
C2B C1B C6B 120.0
C2B C1B H1B 120.0
C6B C1B H1B 120.0
C3B C2B C1B 120.0
C3B C2B H2B 120.0
C1B C2B H2B 120.0
C4B C3B C2B 120.0
C4B C3B H3B 120.0
C2B C3B H3B 120.0
C3B C4B C5B 120.0
C3B C4B H4B 120.0
C5B C4B H4B 120.0
C4B C5B C6B 120.0
C4B C5B H5B 120.0
C6B C5B H5B 120.0
C5B C6B C1B 120.0
C5B C6B H6B 120.0
C1B C6B H6B 120.0

loop_
_geom_bond_atom_site_label_1
_geom_bond_atom_site_label_2
_geom_bond_distance
Pd1 C3 2.160(6)
Pd1 C2 2.190(5)
Pd1 P2 2.3643(14)
Pd1 P1 2.3841(17)
C1 O1 1.241(6)
C1 C2 1.464(7)
C1 C10 1.493(7)
C2 C3 1.451(7)
C3 C4 1.471(8)
C4 C9 1.383(8)
C4 C5 1.386(8)
C5 C6 1.384(8)
C5 H5 0.9300
C6 C7 1.366(10)
C6 H6 0.9300
C7 C8 1.354(10)
C7 H7 0.9300
C8 C9 1.379(8)
C8 H8 0.9300
C9 H9 0.9300
C10 C11 1.290(7)
C10 H10 0.9300
C11 C12 1.459(8)
C11 H11 0.9300
C12 C17 1.354(9)
C12 C13 1.363(9)
C13 C14 1.384(11)
C13 H13 0.9300
C14 C15 1.354(12)
C14 H14 0.9300
C15 C16 1.375(11)
C15 H15 0.9300
C16 C17 1.384(9)
C16 H16 0.9300
C17 H17 0.9300
P1 C131 1.853(5)
P1 C121 1.865(5)
P1 C111 1.879(5)
C111 C112 1.493(7)
C111 C116 1.512(8)
C111 H111 0.9800
C112 C113 1.528(7)
C112 H11A 0.9700
C112 H11B 0.9700
C113 C114 1.490(10)
C113 H11C 0.9700
C113 H11D 0.9700
C114 C115 1.511(9)
C114 H11E 0.9700
C114 H11F 0.9700
C115 C116 1.540(8)
C115 H11G 0.9700
C115 H11H 0.9700
C116 H11I 0.9700
C116 H11J 0.9700
C121 C122 1.524(7)
C121 C126 1.525(7)
C121 H121 0.9800
C122 C123 1.521(7)
C122 H12A 0.9700
C122 H12B 0.9700
C123 C124 1.524(7)
C123 H12C 0.9700
C123 H12D 0.9700
C124 C125 1.513(7)
C124 H12E 0.9700
C124 H12F 0.9700
C125 C126 1.528(7)
C125 H12G 0.9700
C125 H12H 0.9700
C126 H12I 0.9700
C126 H12J 0.9700
C131 C132 1.522(7)
C131 C136 1.523(7)
C131 H131 0.9800
C132 C133 1.539(7)
C132 H13A 0.9700
C132 H13B 0.9700
C133 C134 1.501(8)
C133 H13C 0.9700
C133 H13D 0.9700
C134 C135 1.500(8)
C134 H13E 0.9700
C134 H13F 0.9700
C135 C136 1.530(7)
C135 H13G 0.9700
C135 H13H 0.9700
C136 H13I 0.9700
C136 H13J 0.9700
P2 C221 1.850(5)
P2 C231 1.854(5)
P2 C211 1.869(6)
C211 C216 1.527(7)
C211 C212 1.552(7)
C211 H211 0.9800
C212 C213 1.518(9)
C212 H21A 0.9700
C212 H21B 0.9700
C213 C214 1.516(9)
C213 H21C 0.9700
C213 H21D 0.9700
C214 C215 1.529(8)
C214 H21E 0.9700
C214 H21F 0.9700
C215 C216 1.516(8)
C215 H21G 0.9700
C215 H21H 0.9700
C216 H21I 0.9700
C216 H21J 0.9700
C221 C222 1.530(7)
C221 C226 1.535(7)
C221 H221 0.9800
C222 C223 1.528(7)
C222 H22A 0.9700
C222 H22B 0.9700
C223 C224 1.517(8)
C223 H22C 0.9700
C223 H22D 0.9700
C224 C225 1.519(8)
C224 H22E 0.9700
C224 H22F 0.9700
C225 C226 1.534(7)
C225 H22G 0.9700
C225 H22H 0.9700
C226 H22I 0.9700
C226 H22J 0.9700
C231 C236 1.519(8)
C231 C232 1.535(7)
C231 H231 0.9800
C232 C233 1.534(8)
C232 H23A 0.9700
C232 H23B 0.9700
C233 C234 1.510(9)
C233 H23C 0.9700
C233 H23D 0.9700
C234 C235 1.513(8)
C234 H23E 0.9700
C234 H23F 0.9700
C235 C236 1.525(7)
C235 H23G 0.9700
C235 H23H 0.9700
C236 H23I 0.9700
C236 H23J 0.9700
C1A C2A 1.3900
C1A C6A 1.3900
C1A H1A 0.9300
C2A C3A 1.3900
C2A H2A 0.9300
C3A C4A 1.3900
C3A H3A 0.9300
C4A C5A 1.3900
C4A H4A 0.9300
C5A C6A 1.3900
C5A H5A 0.9300
C6A H6A 0.9300
C1B C2B 1.3900
C1B C6B 1.3900
C1B H1B 0.9300
C2B C3B 1.3900
C2B H2B 0.9300
C3B C4B 1.3900
C3B H3B 0.9300
C4B C5B 1.3900
C4B H4B 0.9300
C5B C6B 1.3900
C5B H5B 0.9300
C6B H6B 0.9300
